data_2222723
loop_
_publ_author_name
'Yang, Zhen'
'Chen, Gang'
'Xu, Wei'
'Fan, Zheng'

_publ_section_title
;
 Tetrakis(2-amino-6-methylpyridinium) hexachloridobismuthate(III)
 chloride monohydrate
;
_journal_coeditor_code HK2720
_journal_issue 8
_journal_name_full 'Acta Crystallographica Section E'
_journal_page_first m887
_journal_paper_doi 10.1107/S1600536809025446
_journal_volume 65
_journal_year 2009
_chemical_formula_iupac '(C6 H9 N2)4 [Bi Cl6] Cl, H2 O'
_chemical_formula_moiety '4(C6 H9 N2 +), Bi Cl6 3-, Cl -, H2 O'
_chemical_formula_sum 'C24 H38 Bi Cl7 N8 O'
_chemical_formula_weight 911.75
_chemical_name_systematic
;
Tetrakis(2-amino-6-methylpyridinium) hexachloridobismuthate(III) chloride
monohydrate
;
_space_group_IT_number 2
_symmetry_cell_setting triclinic
_symmetry_space_group_name_Hall '-P 1'
_symmetry_space_group_name_H-M 'P -1'
_atom_sites_solution_hydrogens geom
_atom_sites_solution_primary direct
_atom_sites_solution_secondary difmap
_audit_creation_method SHELXL-97
_cell_angle_alpha 100.3370(10)
_cell_angle_beta 103.7370(10)
_cell_angle_gamma 99.2280(10)
_cell_formula_units_Z 2
_cell_length_a 10.3345(7)
_cell_length_b 10.7605(7)
_cell_length_c 17.2673(11)
_cell_measurement_reflns_used 3117
_cell_measurement_temperature 273(2)
_cell_measurement_theta_max 25.12
_cell_measurement_theta_min 2.23
_cell_volume 1793.1(2)
_computing_cell_refinement 'SAINT (Bruker, 2000)'
_computing_data_collection 'SMART (Bruker, 2000)'
_computing_data_reduction 'SAINT (Bruker, 2000)'
_computing_molecular_graphics 'SHELXTL (Sheldrick, 2008)'
_computing_publication_material 'SHELXTL (Sheldrick, 2008)'
_computing_structure_refinement 'SHELXL97 (Sheldrick, 2008)'
_computing_structure_solution 'SHELXTL (Sheldrick, 2008)'
_diffrn_ambient_temperature 273(2)
_diffrn_measured_fraction_theta_full 0.985
_diffrn_measured_fraction_theta_max 0.985
_diffrn_measurement_device_type 'Bruker SMART APEX area-detector'
_diffrn_measurement_method '\f and \w'
_diffrn_radiation_monochromator graphite
_diffrn_radiation_source 'fine-focus sealed tube'
_diffrn_radiation_type MoK\a
_diffrn_radiation_wavelength 0.71073
_diffrn_reflns_av_R_equivalents 0.0157
_diffrn_reflns_av_sigmaI/netI 0.0315
_diffrn_reflns_limit_h_max 12
_diffrn_reflns_limit_h_min -10
_diffrn_reflns_limit_k_max 12
_diffrn_reflns_limit_k_min -9
_diffrn_reflns_limit_l_max 20
_diffrn_reflns_limit_l_min -20
_diffrn_reflns_number 9489
_diffrn_reflns_theta_full 25.02
_diffrn_reflns_theta_max 25.02
_diffrn_reflns_theta_min 1.25
_diffrn_standards_number 0
_exptl_absorpt_coefficient_mu 5.469
_exptl_absorpt_correction_T_max 0.185
_exptl_absorpt_correction_T_min 0.153
_exptl_absorpt_correction_type multi-scan
_exptl_absorpt_process_details '(SADABS; Bruker, 2000)'
_exptl_crystal_colour colorless
_exptl_crystal_density_diffrn 1.689
_exptl_crystal_density_method 'not measured'
_exptl_crystal_description block
_exptl_crystal_F_000 896.0
_exptl_crystal_size_max 0.42
_exptl_crystal_size_mid 0.31
_exptl_crystal_size_min 0.25
_refine_diff_density_max 0.547
_refine_diff_density_min -1.133
_refine_ls_extinction_method none
_refine_ls_goodness_of_fit_ref 1.069
_refine_ls_hydrogen_treatment constr
_refine_ls_matrix_type full
_refine_ls_number_parameters 373
_refine_ls_number_reflns 6240
_refine_ls_number_restraints 3
_refine_ls_restrained_S_all 1.069
_refine_ls_R_factor_all 0.0331
_refine_ls_R_factor_gt 0.0262
_refine_ls_shift/su_max 0.000
_refine_ls_shift/su_mean 0.000
_refine_ls_structure_factor_coef Fsqd
_refine_ls_weighting_details 'calc w=1/[\s^2^(Fo^2^)+(0.0359P)^2^+0.5382P] where P=(Fo^2^+2Fc^2^)/3'
_refine_ls_weighting_scheme calc
_refine_ls_wR_factor_gt 0.0653
_refine_ls_wR_factor_ref 0.0697
_reflns_number_gt 5171
_reflns_number_total 6240
_reflns_threshold_expression I>2\s(I)
_cod_data_source_file hk2720.cif
_cod_data_source_block I
_cod_original_formula_sum 'C24 H38 Bi Cl7 N8 O '
_cod_database_code 2222723
_cod_database_fobs_code 2222723

loop_
_symmetry_equiv_pos_as_xyz
'x, y, z'
'-x, -y, -z'

loop_
_atom_site_type_symbol
_atom_site_label
_atom_site_fract_x
_atom_site_fract_y
_atom_site_fract_z
_atom_site_U_iso_or_equiv
_atom_site_adp_type
_atom_site_calc_flag
_atom_site_refinement_flags
_atom_site_occupancy
_atom_site_disorder_assembly
_atom_site_disorder_group
Bi Bi1 0.5000 0.5000 0.5000 0.03208(7) Uani d S 1 . .
Bi Bi2 0.5000 0.5000 0.0000 0.03407(7) Uani d S 1 . .
Cl Cl1 0.76385(11) 0.55587(11) 0.49688(6) 0.0503(3) Uani d . 1 . .
Cl Cl2 0.46967(13) 0.73844(10) 0.48394(7) 0.0537(3) Uani d . 1 . .
Cl Cl3 0.42723(11) 0.42048(10) 0.33422(6) 0.0489(3) Uani d . 1 . .
Cl Cl4 0.56519(12) 0.32481(10) 0.08902(7) 0.0573(3) Uani d . 1 . .
Cl Cl5 0.33494(12) 0.56458(11) 0.09478(7) 0.0547(3) Uani d . 1 . .
Cl Cl6 0.70316(12) 0.68084(10) 0.10950(7) 0.0599(3) Uani d . 1 . .
Cl Cl7 0.88297(16) 0.15531(15) 0.23702(9) 0.0826(4) Uani d . 1 . .
O O1 1.1851(4) 0.1659(3) 0.3096(2) 0.0857(11) Uani d D 1 . .
H H1WB 1.1129 0.1812 0.2849 0.103 Uiso d D 1 . .
H H1WA 1.2497 0.2292 0.3265 0.103 Uiso d D 1 . .
N N1 0.1776(4) 0.0607(4) 0.1493(3) 0.0592(11) Uani d . 1 . .
H H1 0.1767 0.0927 0.1985 0.071 Uiso calc R 1 . .
N N2 0.2421(5) 0.2693(4) 0.1378(3) 0.0810(13) Uani d . 1 . .
H H2A 0.2425 0.2963 0.1878 0.097 Uiso calc R 1 . .
H H2B 0.2629 0.3238 0.1095 0.097 Uiso calc R 1 . .
N N3 0.5100(4) 0.8575(3) 0.20673(19) 0.0474(9) Uani d . 1 . .
H H3A 0.5145 0.7911 0.1722 0.057 Uiso calc R 1 . .
N N4 0.4851(5) 0.7216(4) 0.2933(2) 0.0781(14) Uani d . 1 . .
H H4A 0.4900 0.6588 0.2563 0.094 Uiso calc R 1 . .
H H4B 0.4747 0.7079 0.3392 0.094 Uiso calc R 1 . .
N N5 0.8447(4) 0.0458(4) 0.3837(3) 0.0502(9) Uani d . 1 . .
H H5 0.8607 0.0669 0.3407 0.060 Uiso calc R 1 . .
N N6 0.8249(5) 0.2543(4) 0.4248(3) 0.0840(14) Uani d . 1 . .
H H6D 0.8403 0.2684 0.3800 0.101 Uiso calc R 1 . .
H H6E 0.8112 0.3155 0.4593 0.101 Uiso calc R 1 . .
N N7 0.8615(3) 0.4698(3) 0.2053(2) 0.0421(8) Uani d . 1 . .
H H7 0.7861 0.4446 0.1672 0.050 Uiso calc R 1 . .
N N8 0.7323(4) 0.4673(4) 0.2964(2) 0.0664(11) Uani d . 1 . .
H H8A 0.6604 0.4426 0.2556 0.080 Uiso calc R 1 . .
H H8B 0.7251 0.4784 0.3456 0.080 Uiso calc R 1 . .
C C1 0.2094(5) 0.1432(6) 0.1040(3) 0.0618(13) Uani d . 1 . .
C C2 0.2063(7) 0.0900(8) 0.0237(4) 0.094(2) Uani d . 1 . .
H H2 0.2286 0.1435 -0.0100 0.112 Uiso calc R 1 . .
C C3 0.1711(9) -0.0385(10) -0.0048(5) 0.124(3) Uani d . 1 . .
H H3 0.1641 -0.0735 -0.0593 0.149 Uiso calc R 1 . .
C C4 0.1446(9) -0.1207(8) 0.0466(6) 0.130(3) Uani d . 1 . .
H H4 0.1259 -0.2099 0.0274 0.156 Uiso calc R 1 . .
C C5 0.1466(6) -0.0699(6) 0.1232(4) 0.0808(17) Uani d . 1 . .
C C6 0.1129(8) -0.1460(6) 0.1820(5) 0.126(3) Uani d . 1 . .
H H6A 0.1219 -0.0885 0.2333 0.189 Uiso calc R 1 . .
H H6B 0.1741 -0.2038 0.1902 0.189 Uiso calc R 1 . .
H H6C 0.0209 -0.1951 0.1606 0.189 Uiso calc R 1 . .
C C7 0.4938(5) 0.8408(4) 0.2794(2) 0.0474(10) Uani d . 1 . .
C C8 0.4871(5) 0.9476(5) 0.3355(3) 0.0513(11) Uani d . 1 . .
H H8 0.4766 0.9398 0.3866 0.062 Uiso calc R 1 . .
C C9 0.4962(5) 1.0642(5) 0.3144(3) 0.0547(12) Uani d . 1 . .
H H9 0.4914 1.1366 0.3513 0.066 Uiso calc R 1 . .
C C10 0.5125(5) 1.0763(4) 0.2382(3) 0.0510(11) Uani d . 1 . .
H H10 0.5185 1.1565 0.2247 0.061 Uiso calc R 1 . .
C C11 0.5198(5) 0.9730(4) 0.1841(3) 0.0452(10) Uani d . 1 . .
C C12 0.5398(6) 0.9723(5) 0.1016(3) 0.0676(14) Uani d . 1 . .
H H12A 0.5410 0.8862 0.0753 0.101 Uiso calc R 1 . .
H H12B 0.6248 1.0290 0.1069 0.101 Uiso calc R 1 . .
H H12C 0.4665 1.0014 0.0692 0.101 Uiso calc R 1 . .
C C13 0.8223(5) 0.1368(5) 0.4407(3) 0.0536(12) Uani d . 1 . .
C C14 0.7972(6) 0.1029(6) 0.5099(3) 0.0726(16) Uani d . 1 . .
H H14 0.7820 0.1638 0.5504 0.087 Uiso calc R 1 . .
C C15 0.7949(6) -0.0189(8) 0.5181(4) 0.086(2) Uani d . 1 . .
H H15 0.7779 -0.0417 0.5647 0.103 Uiso calc R 1 . .
C C16 0.8170(6) -0.1111(6) 0.4591(5) 0.084(2) Uani d . 1 . .
H H16 0.8141 -0.1954 0.4655 0.101 Uiso calc R 1 . .
C C17 0.8431(5) -0.0771(5) 0.3914(4) 0.0673(15) Uani d . 1 . .
C C18 0.8685(7) -0.1648(6) 0.3227(4) 0.110(3) Uani d . 1 . .
H H18A 0.8842 -0.1179 0.2823 0.166 Uiso calc R 1 . .
H H18B 0.7906 -0.2347 0.2984 0.166 Uiso calc R 1 . .
H H18C 0.9471 -0.1988 0.3427 0.166 Uiso calc R 1 . .
C C19 0.8552(4) 0.4883(4) 0.2832(2) 0.0434(10) Uani d . 1 . .
C C20 0.9768(5) 0.5280(4) 0.3444(3) 0.0513(11) Uani d . 1 . .
H H20 0.9765 0.5424 0.3991 0.062 Uiso calc R 1 . .
C C21 1.0970(5) 0.5458(5) 0.3242(3) 0.0513(11) Uani d . 1 . .
H H21 1.1790 0.5707 0.3653 0.062 Uiso calc R 1 . .
C C22 1.0979(5) 0.5268(4) 0.2419(3) 0.0482(11) Uani d . 1 . .
H H22 1.1800 0.5408 0.2282 0.058 Uiso calc R 1 . .
C C23 0.9793(4) 0.4882(4) 0.1830(3) 0.0428(10) Uani d . 1 . .
C C24 0.9655(5) 0.4629(6) 0.0929(3) 0.0738(15) Uani d . 1 . .
H H24A 0.8707 0.4364 0.0633 0.111 Uiso calc R 1 . .
H H24B 1.0121 0.3957 0.0783 0.111 Uiso calc R 1 . .
H H24C 1.0048 0.5403 0.0793 0.111 Uiso calc R 1 . .

loop_
_atom_site_aniso_label
_atom_site_aniso_U_11
_atom_site_aniso_U_22
_atom_site_aniso_U_33
_atom_site_aniso_U_12
_atom_site_aniso_U_13
_atom_site_aniso_U_23
Bi1 0.03694(12) 0.03611(12) 0.02651(11) 0.00931(9) 0.01195(8) 0.00979(8)
Bi2 0.03917(13) 0.03067(12) 0.02879(11) 0.00442(9) 0.00502(9) 0.00606(8)
Cl1 0.0429(6) 0.0620(7) 0.0507(6) 0.0078(5) 0.0165(5) 0.0224(5)
Cl2 0.0791(8) 0.0442(6) 0.0486(6) 0.0211(5) 0.0280(6) 0.0170(5)
Cl3 0.0524(6) 0.0586(7) 0.0340(5) 0.0077(5) 0.0125(5) 0.0090(4)
Cl4 0.0568(7) 0.0446(6) 0.0610(7) 0.0003(5) -0.0039(5) 0.0237(5)
Cl5 0.0553(7) 0.0571(7) 0.0534(6) 0.0082(5) 0.0265(5) 0.0047(5)
Cl6 0.0538(7) 0.0436(6) 0.0631(7) 0.0017(5) -0.0073(5) 0.0026(5)
Cl7 0.0804(10) 0.0984(11) 0.0720(9) 0.0159(8) 0.0196(8) 0.0314(8)
O1 0.075(3) 0.089(3) 0.078(2) -0.007(2) 0.016(2) 0.009(2)
N1 0.054(2) 0.054(3) 0.070(3) 0.0043(19) 0.021(2) 0.014(2)
N2 0.101(4) 0.066(3) 0.091(3) 0.015(3) 0.046(3) 0.033(3)
N3 0.077(3) 0.0354(19) 0.0299(17) 0.0145(18) 0.0157(17) 0.0055(14)
N4 0.133(4) 0.054(3) 0.047(2) 0.009(3) 0.024(2) 0.022(2)
N5 0.050(2) 0.041(2) 0.058(2) 0.0123(17) 0.0093(19) 0.0108(18)
N6 0.113(4) 0.050(3) 0.098(4) 0.029(3) 0.040(3) 0.015(2)
N7 0.0369(19) 0.053(2) 0.0365(18) 0.0087(16) 0.0089(15) 0.0119(16)
N8 0.052(2) 0.096(3) 0.058(2) 0.011(2) 0.027(2) 0.021(2)
C1 0.047(3) 0.073(4) 0.071(3) 0.008(2) 0.025(3) 0.021(3)
C2 0.082(5) 0.130(7) 0.071(4) 0.004(4) 0.037(4) 0.023(4)
C3 0.112(6) 0.144(8) 0.083(5) -0.019(6) 0.043(5) -0.037(5)
C4 0.146(8) 0.089(6) 0.125(7) -0.025(5) 0.059(6) -0.035(5)
C5 0.072(4) 0.059(4) 0.101(5) -0.003(3) 0.021(3) 0.013(3)
C6 0.143(7) 0.078(5) 0.148(7) -0.016(4) 0.036(6) 0.046(5)
C7 0.056(3) 0.047(3) 0.039(2) 0.006(2) 0.013(2) 0.0141(19)
C8 0.056(3) 0.067(3) 0.031(2) 0.013(2) 0.015(2) 0.007(2)
C9 0.057(3) 0.051(3) 0.052(3) 0.020(2) 0.015(2) -0.004(2)
C10 0.065(3) 0.040(3) 0.048(3) 0.015(2) 0.013(2) 0.008(2)
C11 0.052(3) 0.041(2) 0.045(2) 0.012(2) 0.014(2) 0.014(2)
C12 0.106(4) 0.063(3) 0.047(3) 0.025(3) 0.035(3) 0.023(2)
C13 0.048(3) 0.048(3) 0.059(3) 0.011(2) 0.008(2) 0.006(2)
C14 0.058(3) 0.099(5) 0.059(3) 0.018(3) 0.014(3) 0.015(3)
C15 0.060(4) 0.117(6) 0.086(5) 0.010(4) 0.013(3) 0.056(4)
C16 0.062(4) 0.055(4) 0.132(6) 0.007(3) 0.006(4) 0.047(4)
C17 0.055(3) 0.043(3) 0.097(4) 0.008(2) 0.009(3) 0.016(3)
C18 0.131(6) 0.067(4) 0.119(5) 0.042(4) 0.024(5) -0.020(4)
C19 0.046(2) 0.046(2) 0.044(2) 0.0137(19) 0.017(2) 0.0166(19)
C20 0.056(3) 0.062(3) 0.035(2) 0.012(2) 0.008(2) 0.015(2)
C21 0.042(3) 0.062(3) 0.047(3) 0.011(2) 0.003(2) 0.019(2)
C22 0.039(2) 0.062(3) 0.047(3) 0.014(2) 0.014(2) 0.016(2)
C23 0.041(2) 0.051(3) 0.042(2) 0.0134(19) 0.0153(19) 0.0137(19)
C24 0.064(3) 0.112(5) 0.040(3) 0.009(3) 0.017(2) 0.009(3)

loop_
_atom_type_symbol
_atom_type_description
_atom_type_scat_dispersion_real
_atom_type_scat_dispersion_imag
_atom_type_scat_source
C C 0.0033 0.0016 'International Tables Vol C Tables 4.2.6.8 and 6.1.1.4'
H H 0.0000 0.0000 'International Tables Vol C Tables 4.2.6.8 and 6.1.1.4'
N N 0.0061 0.0033 'International Tables Vol C Tables 4.2.6.8 and 6.1.1.4'
O O 0.0106 0.0060 'International Tables Vol C Tables 4.2.6.8 and 6.1.1.4'
Cl Cl 0.1484 0.1585 'International Tables Vol C Tables 4.2.6.8 and 6.1.1.4'
Cu Cu 0.3201 1.2651 'International Tables Vol C Tables 4.2.6.8 and 6.1.1.4'
Bi Bi -4.1077 10.2566 'International Tables Vol C Tables 4.2.6.8 and 6.1.1.4'

loop_
_geom_angle_atom_site_label_1
_geom_angle_atom_site_label_2
_geom_angle_atom_site_label_3
_geom_angle_site_symmetry_1
_geom_angle_site_symmetry_3
_geom_angle
_geom_angle_publ_flag
Cl2 Bi1 Cl2 . 2_666 180.0 ?
Cl2 Bi1 Cl1 . 2_666 88.75(3) ?
Cl2 Bi1 Cl1 2_666 2_666 91.25(3) ?
Cl2 Bi1 Cl1 . . 91.25(3) ?
Cl2 Bi1 Cl1 2_666 . 88.75(3) ?
Cl1 Bi1 Cl1 2_666 . 180.0 ?
Cl2 Bi1 Cl3 . 2_666 90.89(3) ?
Cl2 Bi1 Cl3 2_666 2_666 89.11(3) ?
Cl1 Bi1 Cl3 2_666 2_666 88.60(3) ?
Cl1 Bi1 Cl3 . 2_666 91.40(3) ?
Cl2 Bi1 Cl3 . . 89.11(3) ?
Cl2 Bi1 Cl3 2_666 . 90.89(3) ?
Cl1 Bi1 Cl3 2_666 . 91.40(3) ?
Cl1 Bi1 Cl3 . . 88.60(3) ?
Cl3 Bi1 Cl3 2_666 . 180.0 ?
Cl6 Bi2 Cl6 2_665 . 180.00(5) ?
Cl6 Bi2 Cl4 2_665 2_665 89.13(3) ?
Cl6 Bi2 Cl4 . 2_665 90.87(3) ?
Cl6 Bi2 Cl4 2_665 . 90.87(3) ?
Cl6 Bi2 Cl4 . . 89.13(3) ?
Cl4 Bi2 Cl4 2_665 . 180.00(3) ?
Cl6 Bi2 Cl5 2_665 . 92.40(4) ?
Cl6 Bi2 Cl5 . . 87.60(4) ?
Cl4 Bi2 Cl5 2_665 . 91.47(4) ?
Cl4 Bi2 Cl5 . . 88.53(4) ?
Cl6 Bi2 Cl5 2_665 2_665 87.60(4) ?
Cl6 Bi2 Cl5 . 2_665 92.40(4) ?
Cl4 Bi2 Cl5 2_665 2_665 88.53(4) ?
Cl4 Bi2 Cl5 . 2_665 91.47(4) ?
Cl5 Bi2 Cl5 . 2_665 180.00(3) ?
H1WB O1 H1WA . . 114.5 ?
C1 N1 C5 . . 124.6(5) ?
C1 N1 H1 . . 117.7 ?
C5 N1 H1 . . 117.7 ?
C1 N2 H2A . . 120.0 ?
C1 N2 H2B . . 120.0 ?
H2A N2 H2B . . 120.0 ?
C7 N3 C11 . . 124.3(4) ?
C7 N3 H3A . . 117.9 ?
C11 N3 H3A . . 117.9 ?
C7 N4 H4A . . 120.0 ?
C7 N4 H4B . . 120.0 ?
H4A N4 H4B . . 120.0 ?
C13 N5 C17 . . 122.8(5) ?
C13 N5 H5 . . 118.6 ?
C17 N5 H5 . . 118.6 ?
C13 N6 H6D . . 120.0 ?
C13 N6 H6E . . 120.0 ?
H6D N6 H6E . . 120.0 ?
C19 N7 C23 . . 124.2(4) ?
C19 N7 H7 . . 117.9 ?
C23 N7 H7 . . 117.9 ?
C19 N8 H8A . . 120.0 ?
C19 N8 H8B . . 120.0 ?
H8A N8 H8B . . 120.0 ?
N2 C1 N1 . . 118.7(5) ?
N2 C1 C2 . . 124.3(6) ?
N1 C1 C2 . . 117.0(6) ?
C3 C2 C1 . . 119.8(7) ?
C3 C2 H2 . . 120.1 ?
C1 C2 H2 . . 120.1 ?
C2 C3 C4 . . 120.8(7) ?
C2 C3 H3 . . 119.6 ?
C4 C3 H3 . . 119.6 ?
C5 C4 C3 . . 119.4(7) ?
C5 C4 H4 . . 120.3 ?
C3 C4 H4 . . 120.3 ?
C4 C5 N1 . . 118.3(7) ?
C4 C5 C6 . . 124.6(7) ?
N1 C5 C6 . . 117.0(6) ?
C5 C6 H6A . . 109.5 ?
C5 C6 H6B . . 109.5 ?
H6A C6 H6B . . 109.5 ?
C5 C6 H6C . . 109.5 ?
H6A C6 H6C . . 109.5 ?
H6B C6 H6C . . 109.5 ?
N4 C7 N3 . . 117.9(4) ?
N4 C7 C8 . . 123.9(4) ?
N3 C7 C8 . . 118.2(4) ?
C9 C8 C7 . . 118.7(4) ?
C9 C8 H8 . . 120.6 ?
C7 C8 H8 . . 120.6 ?
C8 C9 C10 . . 120.8(4) ?
C8 C9 H9 . . 119.6 ?
C10 C9 H9 . . 119.6 ?
C11 C10 C9 . . 120.5(4) ?
C11 C10 H10 . . 119.8 ?
C9 C10 H10 . . 119.8 ?
C10 C11 N3 . . 117.5(4) ?
C10 C11 C12 . . 126.2(4) ?
N3 C11 C12 . . 116.3(4) ?
C11 C12 H12A . . 109.5 ?
C11 C12 H12B . . 109.5 ?
H12A C12 H12B . . 109.5 ?
C11 C12 H12C . . 109.5 ?
H12A C12 H12C . . 109.5 ?
H12B C12 H12C . . 109.5 ?
N6 C13 N5 . . 116.6(5) ?
N6 C13 C14 . . 125.0(5) ?
N5 C13 C14 . . 118.5(5) ?
C15 C14 C13 . . 119.2(6) ?
C15 C14 H14 . . 120.4 ?
C13 C14 H14 . . 120.4 ?
C14 C15 C16 . . 121.6(6) ?
C14 C15 H15 . . 119.2 ?
C16 C15 H15 . . 119.2 ?
C17 C16 C15 . . 119.0(6) ?
C17 C16 H16 . . 120.5 ?
C15 C16 H16 . . 120.5 ?
N5 C17 C16 . . 118.8(6) ?
N5 C17 C18 . . 115.7(6) ?
C16 C17 C18 . . 125.4(6) ?
C17 C18 H18A . . 109.5 ?
C17 C18 H18B . . 109.5 ?
H18A C18 H18B . . 109.5 ?
C17 C18 H18C . . 109.5 ?
H18A C18 H18C . . 109.5 ?
H18B C18 H18C . . 109.5 ?
N8 C19 N7 . . 117.9(4) ?
N8 C19 C20 . . 124.4(4) ?
N7 C19 C20 . . 117.7(4) ?
C21 C20 C19 . . 119.7(4) ?
C21 C20 H20 . . 120.1 ?
C19 C20 H20 . . 120.1 ?
C20 C21 C22 . . 120.3(4) ?
C20 C21 H21 . . 119.8 ?
C22 C21 H21 . . 119.8 ?
C23 C22 C21 . . 119.5(4) ?
C23 C22 H22 . . 120.3 ?
C21 C22 H22 . . 120.3 ?
C22 C23 N7 . . 118.6(4) ?
C22 C23 C24 . . 125.0(4) ?
N7 C23 C24 . . 116.3(4) ?
C23 C24 H24A . . 109.5 ?
C23 C24 H24B . . 109.5 ?
H24A C24 H24B . . 109.5 ?
C23 C24 H24C . . 109.5 ?
H24A C24 H24C . . 109.5 ?
H24B C24 H24C . . 109.5 ?

loop_
_geom_bond_atom_site_label_1
_geom_bond_atom_site_label_2
_geom_bond_site_symmetry_2
_geom_bond_distance
_geom_bond_publ_flag
Bi1 Cl1 2_666 2.7121(11) ?
Bi1 Cl1 . 2.7121(11) ?
Bi1 Cl2 . 2.6888(10) ?
Bi1 Cl2 2_666 2.6888(10) ?
Bi1 Cl3 2_666 2.7175(10) ?
Bi1 Cl3 . 2.7175(10) ?
Bi2 Cl4 . 2.7066(10) ?
Bi2 Cl5 . 2.7146(10) ?
Bi2 Cl5 2_665 2.7146(10) ?
Bi2 Cl6 2_665 2.6932(10) ?
Bi2 Cl6 . 2.6932(11) ?
Bi2 Cl4 2_665 2.7066(10) ?
O1 H1WA . 0.8278 ?
O1 H1WB . 0.8249 ?
N1 C1 . 1.336(6) ?
N1 C5 . 1.357(7) ?
N1 H1 . 0.8600 ?
N2 C1 . 1.331(6) ?
N2 H2A . 0.8600 ?
N2 H2B . 0.8600 ?
N3 C7 . 1.344(5) ?
N3 C11 . 1.363(5) ?
N3 H3A . 0.8600 ?
N4 C7 . 1.340(5) ?
N4 H4A . 0.8600 ?
N4 H4B . 0.8600 ?
N5 C13 . 1.348(6) ?
N5 C17 . 1.350(6) ?
N5 H5 . 0.8600 ?
N6 C13 . 1.338(6) ?
N6 H6D . 0.8600 ?
N6 H6E . 0.8600 ?
N7 C19 . 1.341(5) ?
N7 C23 . 1.358(5) ?
N7 H7 . 0.8600 ?
N8 C19 . 1.334(5) ?
N8 H8A . 0.8600 ?
N8 H8B . 0.8600 ?
C1 C2 . 1.392(8) ?
C2 C3 . 1.340(11) ?
C2 H2 . 0.9300 ?
C3 C4 . 1.401(12) ?
C3 H3 . 0.9300 ?
C4 C5 . 1.331(10) ?
C4 H4 . 0.9300 ?
C5 C6 . 1.484(9) ?
C6 H6A . 0.9600 ?
C6 H6B . 0.9600 ?
C6 H6C . 0.9600 ?
C7 C8 . 1.386(6) ?
C8 C9 . 1.364(7) ?
C8 H8 . 0.9300 ?
C9 C10 . 1.390(7) ?
C9 H9 . 0.9300 ?
C10 C11 . 1.342(6) ?
C10 H10 . 0.9300 ?
C11 C12 . 1.487(6) ?
C12 H12A . 0.9600 ?
C12 H12B . 0.9600 ?
C12 H12C . 0.9600 ?
C13 C14 . 1.379(8) ?
C14 C15 . 1.340(9) ?
C14 H14 . 0.9300 ?
C15 C16 . 1.376(10) ?
C15 H15 . 0.9300 ?
C16 C17 . 1.358(9) ?
C16 H16 . 0.9300 ?
C17 C18 . 1.481(8) ?
C18 H18A . 0.9600 ?
C18 H18B . 0.9600 ?
C18 H18C . 0.9600 ?
C19 C20 . 1.384(6) ?
C20 C21 . 1.362(7) ?
C20 H20 . 0.9300 ?
C21 C22 . 1.402(6) ?
C21 H21 . 0.9300 ?
C22 C23 . 1.342(6) ?
C22 H22 . 0.9300 ?
C23 C24 . 1.498(6) ?
C24 H24A . 0.9600 ?
C24 H24B . 0.9600 ?
C24 H24C . 0.9600 ?

loop_
_geom_hbond_atom_site_label_D
_geom_hbond_atom_site_label_H
_geom_hbond_atom_site_label_A
_geom_hbond_site_symmetry_A
_geom_hbond_distance_DH
_geom_hbond_distance_HA
_geom_hbond_distance_DA
_geom_hbond_angle_DHA
O1 H1WB Cl7 . 0.825 2.28 3.051(3) 157
N2 H2B Cl5 . 0.86 2.65 3.432(3) 151
N4 H4B Cl2 . 0.86 2.48 3.307(3) 163
N5 H5 Cl7 . 0.86 2.21 3.059(3) 168
N7 H7 Cl4 . 0.86 2.38 3.204(3) 161
N8 H8B Cl1 . 0.86 2.51 3.343(3) 164
O1 H1WA Cl3 1_655 0.828 2.49 3.290(3) 163
N1 H1 O1 1_455 0.86 1.91 2.774(3) 177

loop_
_geom_torsion_atom_site_label_1
_geom_torsion_atom_site_label_2
_geom_torsion_atom_site_label_3
_geom_torsion_atom_site_label_4
_geom_torsion_site_symmetry_1
_geom_torsion_site_symmetry_2
_geom_torsion_site_symmetry_3
_geom_torsion_site_symmetry_4
_geom_torsion
_geom_torsion_publ_flag
C5 N1 C1 N2 . . . . -177.8(5) ?
C5 N1 C1 C2 . . . . 1.9(8) ?
N2 C1 C2 C3 . . . . -179.6(7) ?
N1 C1 C2 C3 . . . . 0.7(10) ?
C1 C2 C3 C4 . . . . -3.6(13) ?
C2 C3 C4 C5 . . . . 4.1(14) ?
C3 C4 C5 N1 . . . . -1.6(12) ?
C3 C4 C5 C6 . . . . 176.5(8) ?
C1 N1 C5 C4 . . . . -1.4(10) ?
C1 N1 C5 C6 . . . . -179.6(6) ?
C11 N3 C7 N4 . . . . 179.8(4) ?
C11 N3 C7 C8 . . . . -0.3(7) ?
N4 C7 C8 C9 . . . . -179.6(5) ?
N3 C7 C8 C9 . . . . 0.5(7) ?
C7 C8 C9 C10 . . . . -0.3(7) ?
C8 C9 C10 C11 . . . . 0.0(7) ?
C9 C10 C11 N3 . . . . 0.2(6) ?
C9 C10 C11 C12 . . . . -178.7(5) ?
C7 N3 C11 C10 . . . . 0.0(7) ?
C7 N3 C11 C12 . . . . 179.0(4) ?
C17 N5 C13 N6 . . . . -179.1(5) ?
C17 N5 C13 C14 . . . . 0.3(7) ?
N6 C13 C14 C15 . . . . 178.8(5) ?
N5 C13 C14 C15 . . . . -0.5(8) ?
C13 C14 C15 C16 . . . . 0.0(9) ?
C14 C15 C16 C17 . . . . 0.7(10) ?
C13 N5 C17 C16 . . . . 0.4(8) ?
C13 N5 C17 C18 . . . . 179.4(5) ?
C15 C16 C17 N5 . . . . -0.9(9) ?
C15 C16 C17 C18 . . . . -179.8(6) ?
C23 N7 C19 N8 . . . . 179.6(4) ?
C23 N7 C19 C20 . . . . -0.4(6) ?
N8 C19 C20 C21 . . . . 179.5(4) ?
N7 C19 C20 C21 . . . . -0.4(7) ?
C19 C20 C21 C22 . . . . 1.3(7) ?
C20 C21 C22 C23 . . . . -1.4(7) ?
C21 C22 C23 N7 . . . . 0.5(6) ?
C21 C22 C23 C24 . . . . -179.3(5) ?
C19 N7 C23 C22 . . . . 0.4(6) ?
C19 N7 C23 C24 . . . . -179.8(4) ?
